data_4028248
loop_
_publ_author_name
'S. Vijay Kumar'
'Santosh K. Yadav'
'B. Raghava'
'B. Saraiah'
'H. Ila'
'K. S. Rangappa'
'Arpan Hazra'

_publ_section_title
;
 Cyclocondensation of Arylhydrazines with
 1,3-Bis(het)arylmonothio-1,3-diketones and
 1,3-Bis(het)aryl-3-(methylthio)-2-propenones: Synthesis of
 1-Aryl-3,5-bis(het)arylpyrazoles with Complementary Regioselectivity
;
_journal_name_full 'Journal of Organic Chemistry'
_journal_page_first 4960
_journal_page_last 4973
_journal_paper_doi 10.1021/jo400599e
_journal_volume 78
_journal_year 2013
_chemical_formula_sum 'C23 H18 N4'
_chemical_formula_weight 350.41
_chemical_name_systematic
;
 ?
;
_space_group_IT_number 2
_symmetry_cell_setting triclinic
_symmetry_space_group_name_Hall '-P 1'
_symmetry_space_group_name_H-M 'P -1'
_atom_sites_solution_hydrogens geom
_atom_sites_solution_primary direct
_atom_sites_solution_secondary difmap
_audit_creation_method SHELXL-97
_cell_angle_alpha 79.165(3)
_cell_angle_beta 74.483(3)
_cell_angle_gamma 68.131(3)
_cell_formula_units_Z 2
_cell_length_a 8.3176(5)
_cell_length_b 9.1581(6)
_cell_length_c 13.6637(9)
_cell_measurement_reflns_used 1582
_cell_measurement_temperature 295(2)
_cell_measurement_theta_max 22.34
_cell_measurement_theta_min 1.25
_cell_volume 926.15(10)
_computing_cell_refinement 'Bruker SAINT'
_computing_data_collection 'Bruker APEX2'
_computing_data_reduction 'Bruker SAINT  A'
_computing_molecular_graphics 'Bruker SHELXTL'
_computing_publication_material 'Bruker SHELXTL'
_computing_structure_refinement 'SHELXL-97 (Sheldrick, 2008)'
_computing_structure_solution 'SHELXS-97 (Sheldrick, 2008)'
_diffrn_ambient_temperature 295(2)
_diffrn_measured_fraction_theta_full 0.782
_diffrn_measured_fraction_theta_max 0.782
_diffrn_measurement_device_type 'Bruker APEX-II CCD'
_diffrn_measurement_method '\f and \w scans'
_diffrn_radiation_monochromator graphite
_diffrn_radiation_source 'fine-focus sealed tube'
_diffrn_radiation_type MoK\a
_diffrn_radiation_wavelength 0.71073
_diffrn_reflns_av_R_equivalents 0.0647
_diffrn_reflns_av_sigmaI/netI 0.0857
_diffrn_reflns_limit_h_max 11
_diffrn_reflns_limit_h_min -8
_diffrn_reflns_limit_k_max 12
_diffrn_reflns_limit_k_min -12
_diffrn_reflns_limit_l_max 18
_diffrn_reflns_limit_l_min -14
_diffrn_reflns_number 11784
_diffrn_reflns_theta_full 29.24
_diffrn_reflns_theta_max 29.24
_diffrn_reflns_theta_min 1.55
_exptl_absorpt_coefficient_mu 0.076
_exptl_absorpt_correction_T_max 0.9939
_exptl_absorpt_correction_T_min 0.9864
_exptl_absorpt_correction_type empirical
_exptl_absorpt_process_details SADABS
_exptl_crystal_colour colourless
_exptl_crystal_density_diffrn 1.257
_exptl_crystal_description block
_exptl_crystal_F_000 368
_exptl_crystal_size_max 0.18
_exptl_crystal_size_mid 0.14
_exptl_crystal_size_min 0.08
_refine_diff_density_max 0.436
_refine_diff_density_min -0.367
_refine_ls_extinction_coef 0.22(2)
_refine_ls_extinction_expression Fc^*^=kFc[1+0.001xFc^2^\l^3^/sin(2\q)]^-1/4^
_refine_ls_extinction_method SHELXL
_refine_ls_goodness_of_fit_ref 0.881
_refine_ls_hydrogen_treatment noref
_refine_ls_matrix_type full
_refine_ls_number_parameters 245
_refine_ls_number_reflns 3957
_refine_ls_number_restraints 0
_refine_ls_restrained_S_all 0.881
_refine_ls_R_factor_all 0.1363
_refine_ls_R_factor_gt 0.0756
_refine_ls_shift/su_max 0.000
_refine_ls_shift/su_mean 0.000
_refine_ls_structure_factor_coef Fsqd
_refine_ls_weighting_details 'calc w=1/[\s^2^(Fo^2^)+(0.1101P)^2^+0.0000P] where P=(Fo^2^+2Fc^2^)/3'
_refine_ls_weighting_scheme calc
_refine_ls_wR_factor_gt 0.1647
_refine_ls_wR_factor_ref 0.1998
_reflns_number_gt 1790
_reflns_number_total 3957
_reflns_threshold_expression >2\s(I)
_cod_data_source_file jo400599e_si_002_3.cif
_cod_data_source_block compound7i
_cod_database_code 4028248

loop_
_symmetry_equiv_pos_as_xyz
'x, y, z'
'-x, -y, -z'

loop_
_atom_site_label
_atom_site_type_symbol
_atom_site_fract_x
_atom_site_fract_y
_atom_site_fract_z
_atom_site_U_iso_or_equiv
_atom_site_adp_type
_atom_site_occupancy
_atom_site_symmetry_multiplicity
_atom_site_calc_flag
_atom_site_refinement_flags
C1 C 0.2043(3) 0.1338(3) 0.98498(15) 0.0507(5) Uani 1 1 d .
C2 C 0.1823(3) 0.1847(3) 1.07822(16) 0.0540(6) Uani 1 1 d .
H2 H 0.1423 0.2888 1.0935 0.065 Uiso 1 1 calc R
C3 C 0.2326(3) 0.0478(3) 1.14505(16) 0.0524(5) Uani 1 1 d .
C4 C 0.2312(3) 0.0366(3) 1.25277(16) 0.0536(5) Uani 1 1 d .
C5 C 0.2660(4) -0.2571(3) 1.3240(2) 0.0705(7) Uani 1 1 d .
H5 H 0.2648 -0.2920 1.2647 0.085 Uiso 1 1 calc R
C6 C 0.2859(5) -0.3591(4) 1.4110(2) 0.0908(10) Uani 1 1 d .
H6 H 0.2994 -0.4644 1.4102 0.109 Uiso 1 1 calc R
C7 C 0.2860(5) -0.3068(4) 1.5007(3) 0.0983(11) Uani 1 1 d .
H7 H 0.2992 -0.3790 1.5583 0.118 Uiso 1 1 calc R
C8 C 0.2677(5) -0.1552(4) 1.5073(2) 0.0809(8) Uani 1 1 d .
H8 H 0.2690 -0.1225 1.5675 0.097 Uiso 1 1 calc R
C9 C 0.2467(4) -0.0507(3) 1.41917(17) 0.0616(6) Uani 1 1 d .
C10 C 0.2210(4) 0.1568(3) 1.30228(18) 0.0625(6) Uani 1 1 d .
H10 H 0.2098 0.2592 1.2724 0.075 Uiso 1 1 calc R
C11 C 0.2477(3) -0.1001(3) 1.32646(16) 0.0550(6) Uani 1 1 d .
C12 C 0.2216(6) 0.2013(4) 1.4797(2) 0.1001(11) Uani 1 1 d .
H12A H 0.2092 0.3074 1.4496 0.150 Uiso 1 1 calc R
H12B H 0.3288 0.1565 1.5050 0.150 Uiso 1 1 calc R
H12C H 0.1217 0.2026 1.5350 0.150 Uiso 1 1 calc R
C13 C 0.3050(3) -0.1404(3) 0.92874(15) 0.0510(5) Uani 1 1 d .
C14 C 0.1985(3) -0.1136(3) 0.86028(16) 0.0571(6) Uani 1 1 d .
H14 H 0.1018 -0.0208 0.8582 0.069 Uiso 1 1 calc R
C15 C 0.2382(4) -0.2274(3) 0.79454(19) 0.0701(7) Uani 1 1 d .
H15 H 0.1677 -0.2100 0.7480 0.084 Uiso 1 1 calc R
C16 C 0.3800(4) -0.3647(3) 0.7978(2) 0.0772(8) Uani 1 1 d .
H16 H 0.4066 -0.4398 0.7532 0.093 Uiso 1 1 calc R
C17 C 0.4841(4) -0.3911(3) 0.8682(2) 0.0752(7) Uani 1 1 d .
H17 H 0.5795 -0.4848 0.8714 0.090 Uiso 1 1 calc R
C18 C 0.4463(3) -0.2787(3) 0.93336(19) 0.0625(6) Uani 1 1 d .
H18 H 0.5162 -0.2965 0.9803 0.075 Uiso 1 1 calc R
C19 C 0.3024(3) 0.2078(3) 0.79915(17) 0.0599(6) Uani 1 1 d .
H19 H 0.4127 0.1291 0.7981 0.072 Uiso 1 1 calc R
C20 C 0.2655(4) 0.3043(3) 0.71180(18) 0.0648(6) Uani 1 1 d .
H20 H 0.3500 0.2916 0.6508 0.078 Uiso 1 1 calc R
C21 C 0.1034(4) 0.4185(3) 0.7166(2) 0.0705(7) Uani 1 1 d .
H21 H 0.0800 0.4828 0.6571 0.085 Uiso 1 1 calc R
C22 C 0.0134(4) 0.3493(3) 0.8846(2) 0.0660(6) Uani 1 1 d .
H22 H -0.0735 0.3645 0.9446 0.079 Uiso 1 1 calc R
C23 C 0.1738(3) 0.2293(2) 0.88811(16) 0.0511(5) Uani 1 1 d .
N1 N 0.2647(3) -0.0271(2) 0.99900(13) 0.0537(5) Uani 1 1 d .
N2 N 0.2824(3) -0.0826(2) 1.09724(13) 0.0551(5) Uani 1 1 d .
N3 N 0.2294(3) 0.1055(3) 1.40232(16) 0.0696(6) Uani 1 1 d .
N4 N -0.0251(3) 0.4445(3) 0.80154(18) 0.0791(7) Uani 1 1 d .

loop_
_atom_site_aniso_label
_atom_site_aniso_U_11
_atom_site_aniso_U_22
_atom_site_aniso_U_33
_atom_site_aniso_U_23
_atom_site_aniso_U_13
_atom_site_aniso_U_12
C1 0.0526(12) 0.0511(12) 0.0465(12) -0.0027(9) -0.0092(9) -0.0175(10)
C2 0.0574(13) 0.0538(12) 0.0480(11) -0.0056(10) -0.0103(9) -0.0164(11)
C3 0.0537(13) 0.0596(13) 0.0435(11) -0.0052(10) -0.0098(9) -0.0192(11)
C4 0.0557(13) 0.0587(12) 0.0436(11) -0.0074(10) -0.0107(9) -0.0150(11)
C5 0.0817(19) 0.0648(15) 0.0643(15) -0.0024(13) -0.0100(13) -0.0302(14)
C6 0.115(3) 0.0689(17) 0.087(2) 0.0102(16) -0.0169(18) -0.0414(18)
C7 0.118(3) 0.096(2) 0.071(2) 0.0294(18) -0.0161(18) -0.046(2)
C8 0.091(2) 0.100(2) 0.0470(14) 0.0090(14) -0.0152(13) -0.0349(18)
C9 0.0657(15) 0.0712(15) 0.0436(12) -0.0040(11) -0.0073(10) -0.0226(13)
C10 0.0760(17) 0.0592(14) 0.0514(13) -0.0063(11) -0.0174(11) -0.0190(13)
C11 0.0543(13) 0.0618(13) 0.0455(11) -0.0041(10) -0.0057(9) -0.0202(11)
C12 0.145(3) 0.101(2) 0.0699(19) -0.0272(17) -0.0316(19) -0.045(2)
C13 0.0556(13) 0.0549(12) 0.0430(11) -0.0047(9) -0.0096(9) -0.0200(11)
C14 0.0567(13) 0.0640(13) 0.0494(12) -0.0044(10) -0.0128(10) -0.0189(11)
C15 0.0743(18) 0.0899(19) 0.0543(14) -0.0157(13) -0.0129(12) -0.0338(16)
C16 0.080(2) 0.0817(19) 0.0714(17) -0.0329(15) -0.0034(14) -0.0263(17)
C17 0.0685(17) 0.0640(15) 0.0848(19) -0.0210(14) -0.0142(14) -0.0086(13)
C18 0.0630(16) 0.0628(14) 0.0614(14) -0.0063(11) -0.0196(11) -0.0169(13)
C19 0.0570(13) 0.0653(14) 0.0496(12) -0.0013(11) -0.0103(10) -0.0151(12)
C20 0.0737(17) 0.0695(15) 0.0467(13) -0.0030(11) -0.0063(11) -0.0253(14)
C21 0.083(2) 0.0674(15) 0.0576(14) 0.0099(12) -0.0223(13) -0.0243(16)
C22 0.0652(16) 0.0620(14) 0.0553(13) -0.0019(12) -0.0053(11) -0.0117(13)
C23 0.0552(13) 0.0507(12) 0.0463(11) -0.0052(9) -0.0102(9) -0.0173(11)
N1 0.0629(12) 0.0567(11) 0.0416(10) -0.0024(8) -0.0150(8) -0.0192(9)
N2 0.0626(12) 0.0563(10) 0.0435(10) -0.0031(8) -0.0145(8) -0.0158(9)
N3 0.0922(16) 0.0701(13) 0.0490(11) -0.0107(10) -0.0167(10) -0.0271(12)
N4 0.0759(15) 0.0702(14) 0.0717(15) 0.0098(12) -0.0176(12) -0.0097(12)

loop_
_atom_type_symbol
_atom_type_description
_atom_type_scat_dispersion_real
_atom_type_scat_dispersion_imag
_atom_type_scat_source
C C 0.0033 0.0016 'International Tables Vol C Tables 4.2.6.8 and 6.1.1.4'
H H 0.0000 0.0000 'International Tables Vol C Tables 4.2.6.8 and 6.1.1.4'
N N 0.0061 0.0033 'International Tables Vol C Tables 4.2.6.8 and 6.1.1.4'

loop_
_geom_angle_atom_site_label_1
_geom_angle_atom_site_label_2
_geom_angle_atom_site_label_3
_geom_angle
N1 C1 C2 106.08(18)
N1 C1 C23 125.41(18)
C2 C1 C23 128.51(19)
C1 C2 C3 106.13(19)
N2 C3 C2 110.91(18)
N2 C3 C4 121.1(2)
C2 C3 C4 128.0(2)
C10 C4 C11 106.66(19)
C10 C4 C3 125.1(2)
C11 C4 C3 128.2(2)
C6 C5 C11 118.7(2)
C5 C6 C7 120.8(3)
C8 C7 C6 122.8(3)
C7 C8 C9 116.5(3)
N3 C9 C8 129.7(2)
N3 C9 C11 108.1(2)
C8 C9 C11 122.1(2)
C4 C10 N3 110.3(2)
C5 C11 C9 118.9(2)
C5 C11 C4 135.0(2)
C9 C11 C4 106.1(2)
C18 C13 C14 120.6(2)
C18 C13 N1 119.03(19)
C14 C13 N1 120.3(2)
C13 C14 C15 119.1(3)
C16 C15 C14 120.6(2)
C15 C16 C17 119.5(2)
C18 C17 C16 120.2(3)
C13 C18 C17 119.8(2)
C20 C19 C23 119.1(3)
C21 C20 C19 118.7(2)
N4 C21 C20 124.2(3)
N4 C22 C23 124.6(2)
C19 C23 C22 117.5(2)
C19 C23 C1 122.4(2)
C22 C23 C1 120.1(2)
C1 N1 N2 112.12(17)
C1 N1 C13 129.92(17)
N2 N1 C13 117.93(17)
C3 N2 N1 104.75(18)
C9 N3 C10 108.83(19)
C9 N3 C12 125.0(2)
C10 N3 C12 126.2(2)
C22 N4 C21 115.9(3)

loop_
_geom_bond_atom_site_label_1
_geom_bond_atom_site_label_2
_geom_bond_distance
C1 N1 1.362(3)
C1 C2 1.382(3)
C1 C23 1.470(3)
C2 C3 1.402(3)
C3 N2 1.343(3)
C3 C4 1.453(3)
C4 C10 1.363(3)
C4 C11 1.439(3)
C5 C6 1.373(4)
C5 C11 1.394(4)
C6 C7 1.398(5)
C7 C8 1.357(5)
C8 C9 1.397(4)
C9 N3 1.365(3)
C9 C11 1.420(3)
C10 N3 1.371(3)
C12 N3 1.470(3)
C13 C18 1.375(3)
C13 C14 1.384(3)
C13 N1 1.433(3)
C14 C15 1.393(3)
C15 C16 1.370(4)
C16 C17 1.392(4)
C17 C18 1.379(4)
C19 C20 1.378(4)
C19 C23 1.378(3)
C20 C21 1.358(4)
C21 N4 1.341(4)
C22 N4 1.329(4)
C22 C23 1.383(4)
N1 N2 1.370(3)
